data_4070949
loop_
_publ_author_name
'Li, Baozhu'
'Chan, Kin Shing'

_publ_section_title
;
 Base-Promoted Silicon&#x2212;Hydrogen Bond Activation of Silanes by
 Iridium(III) Porphyrin Complexes
;
_journal_issue 16
_journal_name_full Organometallics
_journal_page_first 4034
_journal_paper_doi 10.1021/om701144a
_journal_volume 27
_journal_year 2008
_chemical_formula_sum 'C57.25 H49.5 Cl0.5 Ir N4 Si'
_chemical_formula_weight 1031.52
_chemical_name_systematic
; 
 ? 
;
_space_group_IT_number 14
_symmetry_cell_setting monoclinic
_symmetry_space_group_name_Hall '-P 2ybc'
_symmetry_space_group_name_H-M 'P 1 21/c 1'
_atom_sites_solution_hydrogens geom
_atom_sites_solution_primary direct
_atom_sites_solution_secondary difmap
_audit_creation_method SHELXL-97
_cell_angle_alpha 90.00
_cell_angle_beta 97.874(4)
_cell_angle_gamma 90.00
_cell_formula_units_Z 8
_cell_length_a 13.780(2)
_cell_length_b 51.702(9)
_cell_length_c 15.311(3)
_cell_measurement_reflns_used 943
_cell_measurement_temperature 293(2)
_cell_measurement_theta_max 22.07
_cell_measurement_theta_min 2.66
_cell_volume 10806(3)
_computing_cell_refinement 'BRUKER SMART CCD DIFFRACTOMETER'
_computing_data_collection 'BRUKER SMART CCD DIFFRACTOMETER'
_computing_data_reduction 'BRUKER SMART CCD DIFFRACTOMETER'
_computing_molecular_graphics 'SIEMENS SHELXTL'
_computing_publication_material 'SIEMENS SHELXTL'
_computing_structure_refinement 'SHELXL-97 (Sheldrick, 1997)'
_computing_structure_solution 'SHELXS-97 (Sheldrick, 1990)'
_diffrn_ambient_temperature 293(2)
_diffrn_measured_fraction_theta_full 0.999
_diffrn_measured_fraction_theta_max 0.999
_diffrn_measurement_device_type 'BRUKER SMART CCD DIFFRACTOMETER'
_diffrn_measurement_method 'OMEGA SCAN'
_diffrn_radiation_monochromator graphite
_diffrn_radiation_source 'fine-focus sealed tube'
_diffrn_radiation_type MoK\a
_diffrn_radiation_wavelength 0.71073
_diffrn_reflns_av_R_equivalents 0.0736
_diffrn_reflns_av_sigmaI/netI 0.0883
_diffrn_reflns_limit_h_max 16
_diffrn_reflns_limit_h_min -16
_diffrn_reflns_limit_k_max 59
_diffrn_reflns_limit_k_min -61
_diffrn_reflns_limit_l_max 14
_diffrn_reflns_limit_l_min -18
_diffrn_reflns_number 57969
_diffrn_reflns_theta_full 25.00
_diffrn_reflns_theta_max 25.00
_diffrn_reflns_theta_min 0.79
_exptl_absorpt_coefficient_mu 2.555
_exptl_absorpt_correction_T_max 1.0000
_exptl_absorpt_correction_T_min 0.500568
_exptl_absorpt_correction_type SADABS
_exptl_crystal_colour Red
_exptl_crystal_density_diffrn 1.268
_exptl_crystal_density_meas 0
_exptl_crystal_density_method 'not measured'
_exptl_crystal_description Block
_exptl_crystal_F_000 4164
_exptl_crystal_size_max 0.50
_exptl_crystal_size_mid 0.40
_exptl_crystal_size_min 0.30
_refine_diff_density_max 2.751
_refine_diff_density_min -2.931
_refine_diff_density_rms 0.240
_refine_ls_extinction_method none
_refine_ls_goodness_of_fit_ref 1.138
_refine_ls_hydrogen_treatment riding
_refine_ls_matrix_type full
_refine_ls_number_parameters 1216
_refine_ls_number_reflns 19016
_refine_ls_number_restraints 156
_refine_ls_restrained_S_all 1.134
_refine_ls_R_factor_all 0.1371
_refine_ls_R_factor_gt 0.0986
_refine_ls_shift/su_max 0.233
_refine_ls_shift/su_mean 0.005
_refine_ls_structure_factor_coef Fsqd
_refine_ls_weighting_details 'calc w=1/[\s^2^(Fo^2^)+(0.1040P)^2^+232.8366P] where P=(Fo^2^+2Fc^2^)/3'
_refine_ls_weighting_scheme calc
_refine_ls_wR_factor_gt 0.2632
_refine_ls_wR_factor_ref 0.2851
_reflns_number_gt 13151
_reflns_number_total 19016
_reflns_threshold_expression >2sigma(I)
_cod_data_source_file om701144a-file004.cif
_cod_data_source_block bzl447
_cod_depositor_comments
;
The following automatic conversions were performed:

'_symmetry_cell_setting' value 'Monoclinic' changed to 'monoclinic'
according to /home/saulius/struct/CIF-dictionaries/cif_core.dic
dictionary named 'cif_core.dic' version 2.4.1 from 2010-06-29.

Automatic conversion script
Id: cif_fix_values 1715 2011-07-08 13:25:40Z adriana 
;
_cod_original_sg_symbol_H-M P2(1)/c
_cod_original_formula_sum 'C57.25 H49.50 Cl0.50 Ir N4 Si'
_cod_database_code 4070949

loop_
_symmetry_equiv_pos_as_xyz
'x, y, z'
'-x, y+1/2, -z+1/2'
'-x, -y, -z'
'x, -y-1/2, z-1/2'

loop_
_atom_site_label
_atom_site_type_symbol
_atom_site_fract_x
_atom_site_fract_y
_atom_site_fract_z
_atom_site_U_iso_or_equiv
_atom_site_adp_type
_atom_site_occupancy
_atom_site_symmetry_multiplicity
_atom_site_calc_flag
_atom_site_refinement_flags
_atom_site_disorder_assembly
_atom_site_disorder_group
Ir1' Ir 0.98602(4) -0.201982(12) 0.40050(4) 0.03921(19) Uani 1 1 d . . .
Ir1 Ir 2.44669(4) 0.020109(12) 1.34779(4) 0.03936(19) Uani 1 1 d . A .
Si1 Si 2.4857(4) 0.05513(9) 1.2642(3) 0.0483(11) Uani 1 1 d D . .
Si1' Si 0.9279(3) -0.16101(9) 0.3558(3) 0.0492(11) Uani 1 1 d . . .
N1 N 2.5800(8) 0.0187(3) 1.4257(8) 0.039(3) Uani 1 1 d . . .
N1' N 0.8674(9) -0.2090(3) 0.4613(8) 0.039(3) Uani 1 1 d . . .
N2 N 2.4947(9) -0.0049(2) 1.2604(8) 0.038(3) Uani 1 1 d . . .
N2' N 1.0578(9) -0.1892(3) 0.5161(9) 0.056(4) Uani 1 1 d . . .
N3 N 2.3096(9) 0.0175(3) 1.2815(8) 0.041(3) Uani 1 1 d . . .
N3' N 1.1084(10) -0.1978(3) 0.3430(9) 0.046(3) Uani 1 1 d . . .
N4' N 0.9188(9) -0.2185(2) 0.2877(9) 0.040(3) Uani 1 1 d . . .
N4 N 2.3966(9) 0.0439(2) 1.4370(9) 0.038(3) Uani 1 1 d . . .
C1' C 0.7804(11) -0.2209(3) 0.4237(11) 0.042(4) Uani 1 1 d . . .
C1 C 2.6055(13) 0.0308(3) 1.5013(11) 0.045(4) Uani 1 1 d . A .
C2' C 0.7164(12) -0.2221(3) 0.4889(10) 0.045(4) Uani 1 1 d . . .
H2'A H 0.6537 -0.2292 0.4809 0.054 Uiso 1 1 calc R . .
C2 C 2.7011(12) 0.0240(3) 1.5375(13) 0.052(4) Uani 1 1 d . . .
H2A H 2.7348 0.0301 1.5903 0.063 Uiso 1 1 calc R A .
C3' C 0.7603(12) -0.2115(3) 0.5633(11) 0.048(4) Uani 1 1 d . . .
H3'A H 0.7341 -0.2100 0.6159 0.057 Uiso 1 1 calc R . .
C3 C 2.7358(12) 0.0070(3) 1.4818(12) 0.050(4) Uani 1 1 d . A .
H3A H 2.7961 -0.0014 1.4895 0.060 Uiso 1 1 calc R . .
C4' C 0.8559(12) -0.2029(3) 0.5473(11) 0.041(4) Uani 1 1 d . . .
C4 C 2.6583(12) 0.0046(3) 1.4076(11) 0.045(4) Uani 1 1 d . A .
C5 C 2.6655(11) -0.0107(3) 1.3328(11) 0.040(4) Uani 1 1 d . . .
C5' C 0.9279(12) -0.1933(3) 0.6088(12) 0.047(4) Uani 1 1 d . . .
C6 C 2.5894(10) -0.0136(3) 1.2629(11) 0.039(4) Uani 1 1 d . A .
C6' C 1.0231(12) -0.1854(4) 0.5950(11) 0.051(4) Uani 1 1 d . . .
C7 C 2.5935(13) -0.0286(3) 1.1833(11) 0.049(4) Uani 1 1 d . . .
H7A H 2.6491 -0.0365 1.1674 0.058 Uiso 1 1 calc R A .
C7' C 1.0971(14) -0.1770(4) 0.6605(13) 0.057(5) Uani 1 1 d . . .
H7'A H 1.0909 -0.1742 0.7195 0.068 Uiso 1 1 calc R . .
C8 C 2.5053(13) -0.0293(3) 1.1376(11) 0.050(4) Uani 1 1 d . A .
H8A H 2.4863 -0.0380 1.0850 0.061 Uiso 1 1 calc R . .
C8' C 1.1769(13) -0.1738(4) 0.6237(12) 0.058(5) Uani 1 1 d . . .
H8'A H 1.2371 -0.1680 0.6519 0.070 Uiso 1 1 calc R . .
C9' C 1.1551(12) -0.1807(3) 0.5324(12) 0.046(4) Uani 1 1 d . . .
C9 C 2.4451(12) -0.0138(3) 1.1852(11) 0.045(4) Uani 1 1 d . A .
C10' C 1.2186(11) -0.1807(3) 0.4691(11) 0.046(4) Uani 1 1 d . . .
C10 C 2.3425(12) -0.0106(3) 1.1583(10) 0.042(4) Uani 1 1 d . . .
C11 C 2.2821(11) 0.0035(3) 1.2052(11) 0.047(4) Uani 1 1 d . A .
C11' C 1.1982(12) -0.1885(4) 0.3836(11) 0.049(4) Uani 1 1 d . . .
C12' C 1.2645(12) -0.1873(4) 0.3199(12) 0.056(5) Uani 1 1 d . . .
H12B H 1.3284 -0.1811 0.3298 0.067 Uiso 1 1 calc R . .
C12 C 2.1786(12) 0.0080(4) 1.1780(12) 0.057(5) Uani 1 1 d . . .
H12A H 2.1413 0.0016 1.1274 0.068 Uiso 1 1 calc R A .
C13' C 1.2188(13) -0.1970(4) 0.2419(13) 0.059(5) Uani 1 1 d . . .
H13B H 1.2455 -0.1991 0.1898 0.070 Uiso 1 1 calc R . .
C13 C 2.1461(13) 0.0232(4) 1.2386(13) 0.061(5) Uani 1 1 d . A .
H13A H 2.0814 0.0282 1.2392 0.073 Uiso 1 1 calc R . .
C14' C 1.1197(11) -0.2032(3) 0.2574(10) 0.042(4) Uani 1 1 d . . .
C14 C 2.2283(11) 0.0307(3) 1.3029(10) 0.040(4) Uani 1 1 d . A .
C15' C 1.0463(12) -0.2138(3) 0.1946(12) 0.049(4) Uani 1 1 d . . .
C15 C 2.2240(12) 0.0478(3) 1.3709(11) 0.045(4) Uani 1 1 d . . .
C16' C 0.9561(12) -0.2204(3) 0.2097(11) 0.043(4) Uani 1 1 d . . .
C16 C 2.3047(10) 0.0543(3) 1.4328(10) 0.039(4) Uani 1 1 d . A .
C17' C 0.8805(13) -0.2305(4) 0.1443(12) 0.057(5) Uani 1 1 d . . .
H17B H 0.8861 -0.2335 0.0853 0.068 Uiso 1 1 calc R . .
C17 C 2.3047(14) 0.0736(3) 1.5002(11) 0.051(4) Uani 1 1 d . . .
H17A H 2.2507 0.0832 1.5114 0.061 Uiso 1 1 calc R A .
C18 C 2.3926(12) 0.0754(3) 1.5430(12) 0.051(4) Uani 1 1 d . A .
H18A H 2.4122 0.0871 1.5882 0.061 Uiso 1 1 calc R . .
C18' C 0.8001(12) -0.2350(4) 0.1834(12) 0.054(5) Uani 1 1 d . . .
H18B H 0.7408 -0.2417 0.1566 0.065 Uiso 1 1 calc R . .
C19 C 2.4561(12) 0.0562(3) 1.5088(11) 0.046(4) Uani 1 1 d . A .
C19' C 0.8229(11) -0.2276(3) 0.2724(10) 0.043(4) Uani 1 1 d . . .
C20' C 0.7594(11) -0.2293(3) 0.3364(10) 0.039(4) Uani 1 1 d . . .
C20 C 2.5505(12) 0.0508(3) 1.5372(11) 0.042(4) Uani 1 1 d . . .
C21 C 2.7649(12) -0.0222(3) 1.3225(12) 0.049(4) Uani 1 1 d . A .
C21' C 0.9000(12) -0.1893(4) 0.7000(11) 0.052(4) Uani 1 1 d . . .
C22' C 0.9206(15) -0.2059(5) 0.7647(13) 0.067(6) Uani 1 1 d . . .
H22B H 0.9566 -0.2206 0.7557 0.081 Uiso 1 1 calc R . .
C22 C 2.7789(13) -0.0479(3) 1.3176(14) 0.060(5) Uani 1 1 d . . .
H22A H 2.7252 -0.0587 1.3179 0.072 Uiso 1 1 calc R A .
C23' C 0.8898(18) -0.2018(4) 0.8466(16) 0.070(6) Uani 1 1 d . . .
H23B H 0.9051 -0.2150 0.8876 0.084 Uiso 1 1 calc R . .
C23 C 2.8696(16) -0.0589(4) 1.3120(17) 0.080(7) Uani 1 1 d . A .
H23A H 2.8766 -0.0768 1.3080 0.096 Uiso 1 1 calc R . .
C24 C 2.9470(16) -0.0431(6) 1.3127(17) 0.086(7) Uani 1 1 d . . .
C24' C 0.8459(18) -0.1835(11) 0.8720(18) 0.147(18) Uani 1 1 d . . .
C25 C 2.9385(14) -0.0168(5) 1.3197(17) 0.078(7) Uani 1 1 d . A .
H25A H 2.9931 -0.0062 1.3207 0.094 Uiso 1 1 calc R . .
C25' C 0.820(2) -0.1648(6) 0.8044(19) 0.107(10) Uani 1 1 d . . .
H25B H 0.7837 -0.1505 0.8176 0.128 Uiso 1 1 calc R . .
C26 C 2.8446(12) -0.0061(5) 1.3256(14) 0.068(6) Uani 1 1 d . . .
H26A H 2.8373 0.0116 1.3316 0.082 Uiso 1 1 calc R A .
C26' C 0.8472(18) -0.1666(5) 0.7170(16) 0.089(8) Uani 1 1 d . . .
H26B H 0.8314 -0.1538 0.6747 0.107 Uiso 1 1 calc R . .
C27 C 3.0530(17) -0.0544(7) 1.306(2) 0.144(14) Uani 1 1 d . A .
H27A H 3.0495 -0.0729 1.3014 0.215 Uiso 1 1 calc R . .
H27B H 3.0969 -0.0496 1.3576 0.215 Uiso 1 1 calc R . .
H27C H 3.0765 -0.0474 1.2546 0.215 Uiso 1 1 calc R . .
C27' C 0.813(2) -0.1773(10) 0.9572(16) 0.18(2) Uani 1 1 d . . .
H27D H 0.8318 -0.1910 0.9984 0.274 Uiso 1 1 calc R . .
H27E H 0.7432 -0.1754 0.9491 0.274 Uiso 1 1 calc R . .
H27F H 0.8431 -0.1614 0.9795 0.274 Uiso 1 1 calc R . .
C31' C 1.3233(11) -0.1714(3) 0.4972(12) 0.049(4) Uani 1 1 d . . .
C31 C 2.2936(11) -0.0240(4) 1.0763(12) 0.054(5) Uani 1 1 d . A .
C32 C 2.3080(14) -0.0125(4) 0.9951(13) 0.060(5) Uani 1 1 d . . .
H32A H 2.3484 0.0018 0.9933 0.072 Uiso 1 1 calc R A .
C32' C 1.3452(13) -0.1455(4) 0.5050(17) 0.075(7) Uani 1 1 d . . .
H32B H 1.2954 -0.1333 0.4971 0.090 Uiso 1 1 calc R . .
C33 C 2.2596(15) -0.0235(5) 0.9174(13) 0.073(6) Uani 1 1 d . A .
H33A H 2.2707 -0.0165 0.8637 0.087 Uiso 1 1 calc R . .
C33' C 1.4417(15) -0.1378(4) 0.5248(19) 0.090(8) Uani 1 1 d . . .
H33B H 1.4552 -0.1202 0.5278 0.107 Uiso 1 1 calc R . .
C34 C 2.1966(14) -0.0442(4) 0.9167(13) 0.062(5) Uani 1 1 d . . .
C34' C 1.5188(13) -0.1548(4) 0.5403(18) 0.080(7) Uani 1 1 d . . .
C35 C 2.1855(15) -0.0540(5) 0.9958(15) 0.076(6) Uani 1 1 d . A .
H35A H 2.1441 -0.0681 0.9983 0.091 Uiso 1 1 calc R . .
C35' C 1.4961(13) -0.1801(4) 0.5333(16) 0.074(6) Uani 1 1 d . . .
H35B H 1.5460 -0.1923 0.5440 0.088 Uiso 1 1 calc R . .
C36 C 2.2346(14) -0.0437(4) 1.0760(13) 0.063(5) Uani 1 1 d . . .
H36A H 2.2243 -0.0511 1.1293 0.076 Uiso 1 1 calc R A .
C36' C 1.3986(13) -0.1888(4) 0.5102(15) 0.066(6) Uani 1 1 d . . .
H36B H 1.3857 -0.2064 0.5038 0.079 Uiso 1 1 calc R . .
C37 C 2.1439(19) -0.0555(5) 0.8320(15) 0.097(8) Uani 1 1 d . A .
H37A H 2.1035 -0.0697 0.8455 0.145 Uiso 1 1 calc R . .
H37B H 2.1911 -0.0616 0.7961 0.145 Uiso 1 1 calc R . .
H37C H 2.1037 -0.0424 0.8006 0.145 Uiso 1 1 calc R . .
C37' C 1.6223(15) -0.1465(6) 0.559(2) 0.118(11) Uani 1 1 d . . .
H37D H 1.6636 -0.1615 0.5681 0.177 Uiso 1 1 calc R . .
H37E H 1.6311 -0.1359 0.6105 0.177 Uiso 1 1 calc R . .
H37F H 1.6393 -0.1369 0.5094 0.177 Uiso 1 1 calc R . .
C41' C 1.0780(13) -0.2184(4) 0.1047(12) 0.052(4) Uani 1 1 d . . .
C41 C 2.1303(12) 0.0603(4) 1.3801(11) 0.050(4) Uani 1 1 d . A .
C42' C 1.0881(18) -0.1984(5) 0.0498(15) 0.081(7) Uani 1 1 d . . .
H42B H 1.0736 -0.1817 0.0660 0.098 Uiso 1 1 calc R . .
C42 C 2.0619(15) 0.0493(5) 1.4257(17) 0.083(7) Uani 1 1 d . . .
H42A H 2.0716 0.0328 1.4491 0.099 Uiso 1 1 calc R A .
C43 C 1.9768(18) 0.0633(5) 1.437(2) 0.099(9) Uani 1 1 d . A .
H43A H 1.9360 0.0566 1.4751 0.118 Uiso 1 1 calc R . .
C43' C 1.1206(19) -0.2030(5) -0.0319(14) 0.085(7) Uani 1 1 d . . .
H43B H 1.1257 -0.1889 -0.0688 0.102 Uiso 1 1 calc R . .
C44 C 1.9515(13) 0.0855(4) 1.3966(15) 0.065(6) Uani 1 1 d . . .
C44' C 1.1440(19) -0.2258(6) -0.0592(14) 0.090(8) Uani 1 1 d . . .
C45' C 1.1365(15) -0.2465(5) -0.0009(14) 0.070(6) Uani 1 1 d . . .
H45B H 1.1535 -0.2631 -0.0173 0.083 Uiso 1 1 calc R . .
C45 C 2.0179(18) 0.0972(5) 1.3515(17) 0.093(8) Uani 1 1 d . A .
H45A H 2.0055 0.1135 1.3269 0.112 Uiso 1 1 calc R . .
C46' C 1.1047(14) -0.2431(4) 0.0796(12) 0.057(5) Uani 1 1 d . . .
H46B H 1.1011 -0.2571 0.1171 0.068 Uiso 1 1 calc R . .
C46 C 2.1058(15) 0.0841(4) 1.3430(17) 0.082(7) Uani 1 1 d . . .
H46A H 2.1499 0.0920 1.3105 0.098 Uiso 1 1 calc R A .
C47 C 1.8563(19) 0.0992(5) 1.409(2) 0.110(10) Uani 1 1 d . A .
H47A H 1.8183 0.0884 1.4423 0.165 Uiso 1 1 calc R . .
H47B H 1.8196 0.1028 1.3524 0.165 Uiso 1 1 calc R . .
H47C H 1.8713 0.1152 1.4402 0.165 Uiso 1 1 calc R . .
C47' C 1.181(2) -0.2310(8) -0.1465(19) 0.149(16) Uani 1 1 d . . .
H47D H 1.1830 -0.2151 -0.1786 0.224 Uiso 1 1 calc R . .
H47E H 1.1383 -0.2430 -0.1805 0.224 Uiso 1 1 calc R . .
H47F H 1.2460 -0.2382 -0.1356 0.224 Uiso 1 1 calc R . .
C51 C 2.6021(10) 0.0668(3) 1.6124(11) 0.042(4) Uani 1 1 d . A .
C51' C 0.6594(11) -0.2402(3) 0.3078(11) 0.046(4) Uani 1 1 d . . .
C52 C 2.6823(13) 0.0815(4) 1.5975(13) 0.058(5) Uani 1 1 d . . .
H52A H 2.7037 0.0813 1.5425 0.069 Uiso 1 1 calc R A .
C52' C 0.6455(16) -0.2654(4) 0.2792(15) 0.070(6) Uani 1 1 d . . .
H52B H 0.7000 -0.2761 0.2812 0.084 Uiso 1 1 calc R . .
C53 C 2.7307(15) 0.0966(4) 1.6647(15) 0.070(6) Uani 1 1 d . A .
H53A H 2.7858 0.1059 1.6548 0.084 Uiso 1 1 calc R . .
C53' C 0.5560(15) -0.2754(5) 0.2483(15) 0.078(7) Uani 1 1 d . . .
H53B H 0.5508 -0.2923 0.2272 0.094 Uiso 1 1 calc R . .
C54 C 2.6996(16) 0.0979(4) 1.7436(14) 0.069(6) Uani 1 1 d . . .
C54' C 0.4722(17) -0.2603(7) 0.2482(15) 0.097(9) Uani 1 1 d . . .
C55 C 2.6206(15) 0.0834(4) 1.7591(14) 0.065(5) Uani 1 1 d . A .
H55A H 2.5988 0.0839 1.8139 0.078 Uiso 1 1 calc R . .
C55' C 0.4829(15) -0.2356(6) 0.2754(15) 0.086(8) Uani 1 1 d . . .
H55B H 0.4277 -0.2252 0.2734 0.103 Uiso 1 1 calc R . .
C56 C 2.5743(13) 0.0683(4) 1.6938(12) 0.057(5) Uani 1 1 d . . .
H56A H 2.5210 0.0585 1.7055 0.068 Uiso 1 1 calc R A .
C56' C 0.5758(13) -0.2251(4) 0.3070(14) 0.069(6) Uani 1 1 d . . .
H56B H 0.5809 -0.2082 0.3273 0.083 Uiso 1 1 calc R . .
C57 C 2.751(2) 0.1148(6) 1.8155(17) 0.119(11) Uani 1 1 d . A .
H57A H 2.8047 0.1237 1.7941 0.179 Uiso 1 1 calc R . .
H57B H 2.7762 0.1043 1.8653 0.179 Uiso 1 1 calc R . .
H57C H 2.7061 0.1273 1.8330 0.179 Uiso 1 1 calc R . .
C57' C 0.370(2) -0.2697(9) 0.209(2) 0.168(19) Uani 1 1 d . . .
H57D H 0.3227 -0.2565 0.2161 0.252 Uiso 1 1 calc R . .
H57E H 0.3542 -0.2852 0.2385 0.252 Uiso 1 1 calc R . .
H57F H 0.3693 -0.2732 0.1472 0.252 Uiso 1 1 calc R . .
C61' C 1.0289(19) -0.1405(5) 0.326(2) 0.132(13) Uani 1 1 d . . .
H61D H 1.0038 -0.1238 0.3074 0.198 Uiso 1 1 calc R . .
H61E H 1.0566 -0.1485 0.2780 0.198 Uiso 1 1 calc R . .
H61F H 1.0786 -0.1387 0.3756 0.198 Uiso 1 1 calc R . .
C61 C 2.6158(17) 0.0650(5) 1.2979(19) 0.105(10) Uani 1 1 d . A .
H61A H 2.6310 0.0795 1.2629 0.157 Uiso 1 1 calc R . .
H61B H 2.6583 0.0508 1.2892 0.157 Uiso 1 1 calc R . .
H61C H 2.6249 0.0698 1.3591 0.157 Uiso 1 1 calc R . .
C62' C 0.879(2) -0.1444(5) 0.4458(17) 0.103(9) Uani 1 1 d . . .
H62A H 0.8559 -0.1276 0.4264 0.155 Uiso 1 1 calc R . .
H62B H 0.9303 -0.1426 0.4949 0.155 Uiso 1 1 calc R . .
H62C H 0.8265 -0.1543 0.4635 0.155 Uiso 1 1 calc R . .
C62 C 2.475(2) 0.0464(5) 1.1445(8) 0.089(7) Uani 0.50 1 d PD A 1
C63 C 2.404(2) 0.0830(5) 1.277(2) 0.106(10) Uani 0.50 1 d P A 1
C64 C 2.419(4) 0.1068(10) 1.212(4) 0.112(19) Uani 0.50 1 d PDU A 1
C65 C 2.486(5) 0.1246(12) 1.253(4) 0.16(3) Uani 0.50 1 d PDU A 1
C66 C 2.521(4) 0.1479(12) 1.226(4) 0.14(2) Uani 0.50 1 d PDU A 1
C67 C 2.452(5) 0.1554(11) 1.156(5) 0.16(3) Uani 0.50 1 d PDU A 1
C68 C 2.408(7) 0.1395(15) 1.089(4) 0.21(4) Uani 0.50 1 d PDU A 1
C69 C 2.392(6) 0.1161(15) 1.128(4) 0.20(4) Uani 0.50 1 d PDU A 1
C62" C 2.404(2) 0.0830(5) 1.277(2) 0.106(10) Uani 0.50 1 d P A 2
C63" C 2.475(2) 0.0464(5) 1.1445(8) 0.089(7) Uani 0.50 1 d PU A 2
C64" C 2.477(3) 0.0695(6) 1.090(2) 0.068(11) Uani 0.50 1 d PDU A 2
C65" C 2.564(3) 0.0782(8) 1.064(3) 0.094(15) Uani 0.50 1 d PDU A 2
C66" C 2.595(2) 0.0986(8) 1.017(3) 0.082(13) Uani 0.50 1 d PDU A 2
C67" C 2.507(3) 0.1102(9) 0.985(3) 0.101(16) Uani 0.50 1 d PDU A 2
C68" C 2.414(3) 0.1109(11) 1.008(5) 0.16(3) Uani 0.50 1 d PDU A 2
C69" C 2.413(3) 0.0891(9) 1.060(4) 0.108(18) Uani 0.50 1 d PDU A 2
C63' C 0.832(2) -0.1642(5) 0.260(2) 0.127(13) Uani 1 1 d . . .
H63A H 0.8639 -0.1651 0.2073 0.152 Uiso 1 1 calc R . .
H63B H 0.7993 -0.1807 0.2648 0.152 Uiso 1 1 calc R . .
C64' C 0.754(2) -0.1439(5) 0.2444(19) 0.094(8) Uani 1 1 d DU . .
C65' C 0.673(3) -0.1395(10) 0.285(4) 0.28(3) Uani 1 1 d DU . .
H65A H 0.6612 -0.1503 0.3313 0.331 Uiso 1 1 calc R . .
C66' C 0.607(3) -0.1197(7) 0.261(2) 0.123(10) Uani 1 1 d DU . .
H66A H 0.5450 -0.1172 0.2779 0.148 Uiso 1 1 calc R . .
C67' C 0.655(4) -0.1045(10) 0.208(3) 0.20(2) Uani 1 1 d DU . .
H67A H 0.6337 -0.0876 0.2098 0.240 Uiso 1 1 calc R . .
C68' C 0.725(4) -0.1060(11) 0.151(4) 0.27(3) Uani 1 1 d DU . .
H68A H 0.7309 -0.0961 0.1014 0.321 Uiso 1 1 calc R . .
C69' C 0.784(4) -0.1258(8) 0.188(3) 0.190(19) Uani 1 1 d DU . .
H69A H 0.8478 -0.1269 0.1736 0.228 Uiso 1 1 calc R . .
Cl1 Cl 1.524(3) -0.2228(6) -0.0147(16) 0.260(19) Uani 0.50 1 d PD . .
Cl2 Cl 1.3908(18) -0.2029(10) 0.0509(18) 0.30(3) Uani 0.50 1 d PD . .
C70 C 1.521(2) -0.1994(17) 0.071(5) 0.23(5) Uani 0.50 1 d PDU . .

loop_
_atom_site_aniso_label
_atom_site_aniso_U_11
_atom_site_aniso_U_22
_atom_site_aniso_U_33
_atom_site_aniso_U_23
_atom_site_aniso_U_13
_atom_site_aniso_U_12
Ir1' 0.0312(3) 0.0460(4) 0.0414(4) -0.0020(3) 0.0083(2) -0.0022(3)
Ir1 0.0296(3) 0.0445(4) 0.0446(4) 0.0001(3) 0.0073(3) -0.0019(3)
Si1 0.045(3) 0.048(3) 0.054(3) 0.004(2) 0.013(2) -0.009(2)
Si1' 0.042(3) 0.048(3) 0.058(3) 0.004(2) 0.007(2) 0.003(2)
N1 0.013(5) 0.055(8) 0.047(8) -0.003(6) 0.003(5) 0.002(5)
N1' 0.039(7) 0.052(8) 0.028(7) 0.002(6) 0.008(5) 0.000(6)
N2 0.029(6) 0.050(8) 0.035(7) 0.004(6) 0.010(5) -0.008(6)
N2' 0.014(6) 0.104(12) 0.050(9) 0.003(8) 0.006(6) 0.004(7)
N3 0.035(7) 0.047(8) 0.040(7) 0.001(6) 0.004(6) 0.001(6)
N3' 0.039(7) 0.062(9) 0.038(8) -0.007(7) 0.008(6) 0.004(6)
N4' 0.041(7) 0.019(6) 0.061(9) -0.002(6) 0.011(6) 0.002(5)
N4 0.027(6) 0.037(7) 0.050(8) -0.001(6) 0.004(6) -0.008(5)
C1' 0.034(8) 0.044(9) 0.048(10) 0.003(7) 0.010(7) -0.006(7)
C1 0.059(11) 0.038(8) 0.037(9) 0.013(7) 0.004(8) 0.002(8)
C2' 0.039(9) 0.057(10) 0.040(9) -0.007(8) 0.010(7) -0.012(8)
C2 0.037(9) 0.051(10) 0.065(12) -0.004(9) -0.009(8) -0.012(8)
C3' 0.040(9) 0.059(10) 0.049(10) -0.002(8) 0.022(8) -0.004(8)
C3 0.035(9) 0.049(10) 0.063(12) 0.003(9) 0.000(8) 0.008(7)
C4' 0.044(9) 0.034(8) 0.047(10) 0.002(7) 0.017(7) 0.003(7)
C4 0.039(9) 0.038(9) 0.056(10) -0.003(8) 0.005(8) -0.007(7)
C5 0.027(8) 0.038(8) 0.057(10) 0.004(7) 0.010(7) 0.005(6)
C5' 0.036(9) 0.045(9) 0.058(11) 0.007(8) 0.004(8) -0.007(7)
C6 0.029(8) 0.035(8) 0.054(10) 0.006(7) 0.013(7) -0.003(6)
C6' 0.034(9) 0.080(13) 0.038(9) -0.003(9) -0.001(7) 0.014(8)
C7 0.044(10) 0.053(10) 0.052(10) -0.007(8) 0.020(8) 0.002(8)
C7' 0.058(11) 0.060(11) 0.055(11) -0.022(9) 0.019(9) -0.020(9)
C8 0.061(12) 0.058(11) 0.032(9) -0.003(8) 0.006(8) -0.010(9)
C8' 0.036(9) 0.075(13) 0.060(12) -0.009(10) -0.010(8) 0.003(9)
C9' 0.045(9) 0.034(8) 0.059(11) -0.007(8) 0.004(8) -0.004(7)
C9 0.045(9) 0.053(10) 0.042(9) -0.020(8) 0.017(7) -0.033(8)
C10' 0.033(8) 0.050(10) 0.053(11) -0.001(8) 0.002(7) 0.006(7)
C10 0.041(9) 0.050(9) 0.035(9) -0.002(7) 0.004(7) -0.011(7)
C11 0.026(8) 0.063(11) 0.053(10) -0.004(9) 0.006(7) -0.015(7)
C11' 0.032(8) 0.068(11) 0.048(10) -0.001(9) 0.010(7) 0.002(8)
C12' 0.032(9) 0.077(13) 0.060(12) 0.003(10) 0.013(8) -0.010(8)
C12 0.035(9) 0.080(13) 0.051(11) -0.019(10) -0.012(8) 0.008(9)
C13' 0.043(10) 0.082(13) 0.056(11) -0.007(10) 0.027(9) -0.016(9)
C13 0.030(9) 0.078(13) 0.071(13) -0.008(11) -0.004(8) -0.008(9)
C14' 0.037(8) 0.052(10) 0.038(9) -0.004(7) 0.007(7) -0.005(7)
C14 0.030(8) 0.052(9) 0.040(9) -0.004(7) 0.005(7) 0.002(7)
C15' 0.044(10) 0.055(10) 0.051(10) 0.003(8) 0.018(8) 0.003(8)
C15 0.037(9) 0.048(9) 0.049(10) 0.004(8) 0.008(7) 0.002(7)
C16' 0.053(10) 0.034(8) 0.044(9) -0.011(7) 0.019(8) -0.007(7)
C16 0.029(8) 0.046(9) 0.046(9) -0.011(7) 0.016(7) -0.005(7)
C17' 0.057(11) 0.077(13) 0.040(10) -0.009(9) 0.017(8) -0.021(10)
C17 0.063(12) 0.053(10) 0.040(9) -0.006(8) 0.020(9) 0.018(9)
C18 0.043(10) 0.048(10) 0.059(11) -0.021(8) 0.003(8) 0.010(8)
C18' 0.038(9) 0.071(12) 0.052(11) -0.013(9) 0.003(8) -0.003(8)
C19 0.041(9) 0.054(10) 0.044(10) 0.010(8) 0.012(7) 0.008(8)
C19' 0.030(8) 0.059(10) 0.040(9) -0.008(8) 0.007(7) -0.006(7)
C20' 0.033(8) 0.049(9) 0.036(9) 0.005(7) 0.006(7) -0.002(7)
C20 0.043(9) 0.041(9) 0.045(9) -0.011(7) 0.014(7) -0.021(7)
C21 0.039(9) 0.057(11) 0.053(10) 0.009(9) 0.013(8) 0.002(8)
C21' 0.038(9) 0.079(13) 0.038(10) -0.011(9) 0.006(7) -0.019(9)
C22' 0.061(12) 0.096(16) 0.047(12) -0.009(11) 0.016(10) -0.020(11)
C22 0.044(10) 0.044(10) 0.095(15) 0.011(10) 0.016(10) 0.003(8)
C23' 0.077(15) 0.056(12) 0.073(15) 0.002(11) -0.004(12) -0.013(11)
C23 0.055(13) 0.068(14) 0.12(2) -0.008(13) 0.024(13) 0.008(11)
C24 0.055(13) 0.12(2) 0.090(17) 0.001(15) 0.023(12) 0.026(14)
C24' 0.045(14) 0.34(6) 0.057(17) -0.07(3) 0.015(12) -0.02(2)
C25 0.037(10) 0.086(16) 0.115(19) 0.007(14) 0.025(11) 0.001(10)
C25' 0.091(19) 0.16(3) 0.075(18) -0.041(18) 0.019(15) 0.038(18)
C26 0.025(9) 0.091(15) 0.089(15) -0.003(12) 0.011(9) -0.008(9)
C26' 0.088(17) 0.11(2) 0.069(15) -0.005(14) 0.015(13) 0.031(15)
C27 0.039(13) 0.21(4) 0.19(3) -0.05(3) 0.027(17) 0.026(18)
C27' 0.13(3) 0.38(7) 0.042(15) -0.03(3) 0.028(16) 0.06(3)
C31' 0.027(8) 0.062(11) 0.058(11) 0.005(9) 0.004(7) 0.000(7)
C31 0.026(8) 0.082(13) 0.056(11) -0.019(10) 0.009(7) -0.010(8)
C32 0.059(12) 0.058(11) 0.061(12) -0.001(9) 0.000(10) -0.008(9)
C32' 0.036(10) 0.040(10) 0.14(2) -0.012(11) -0.013(11) 0.006(8)
C33 0.069(13) 0.108(18) 0.041(11) 0.003(11) 0.006(9) -0.028(13)
C33' 0.049(12) 0.051(12) 0.17(3) -0.013(14) 0.016(14) -0.006(10)
C34 0.045(10) 0.085(14) 0.053(12) -0.001(10) -0.001(9) 0.000(10)
C34' 0.030(10) 0.076(15) 0.13(2) -0.004(14) -0.009(11) 0.004(9)
C35 0.057(12) 0.089(16) 0.078(16) -0.017(13) -0.009(11) -0.011(11)
C35' 0.035(10) 0.068(14) 0.115(19) -0.008(12) 0.002(11) 0.018(9)
C36 0.056(12) 0.075(13) 0.058(12) -0.014(10) 0.005(9) -0.019(10)
C36' 0.042(10) 0.054(11) 0.103(17) -0.009(11) 0.015(10) 0.005(9)
C37 0.099(19) 0.12(2) 0.072(16) -0.026(15) 0.003(14) -0.033(16)
C37' 0.032(11) 0.11(2) 0.21(3) -0.02(2) 0.004(15) -0.008(12)
C41' 0.044(10) 0.057(11) 0.059(11) -0.009(9) 0.016(8) -0.007(8)
C41 0.045(10) 0.065(11) 0.040(9) -0.023(8) 0.008(8) 0.002(8)
C42' 0.096(18) 0.082(16) 0.076(15) 0.008(13) 0.050(14) 0.009(13)
C42 0.053(12) 0.083(15) 0.12(2) 0.032(14) 0.024(13) 0.018(11)
C43 0.075(16) 0.090(18) 0.15(2) 0.014(17) 0.066(17) 0.018(14)
C43' 0.11(2) 0.11(2) 0.041(12) 0.005(13) 0.040(12) -0.017(16)
C44 0.037(10) 0.083(15) 0.078(14) -0.027(12) 0.015(10) 0.002(10)
C44' 0.096(18) 0.14(2) 0.050(13) -0.029(15) 0.048(13) -0.046(17)
C45' 0.064(13) 0.088(15) 0.063(13) -0.019(12) 0.032(11) -0.001(11)
C45 0.078(17) 0.104(19) 0.100(19) 0.017(16) 0.021(14) 0.036(15)
C46' 0.072(13) 0.050(10) 0.054(11) -0.004(9) 0.024(10) -0.011(9)
C46 0.058(13) 0.061(13) 0.13(2) 0.016(13) 0.041(13) 0.023(10)
C47 0.080(17) 0.10(2) 0.15(3) 0.004(19) 0.046(18) 0.033(15)
C47' 0.12(3) 0.25(4) 0.09(2) -0.07(3) 0.063(19) -0.05(3)
C51 0.020(7) 0.049(9) 0.055(10) -0.012(8) 0.000(7) -0.009(6)
C51' 0.035(9) 0.059(10) 0.048(10) -0.011(8) 0.019(7) -0.010(8)
C52 0.051(11) 0.065(12) 0.057(11) -0.003(9) 0.008(9) -0.020(9)
C52' 0.065(13) 0.055(12) 0.091(16) -0.027(11) 0.015(11) -0.028(10)
C53 0.059(12) 0.075(14) 0.074(15) 0.007(11) 0.000(11) -0.024(11)
C53' 0.057(13) 0.088(16) 0.095(17) -0.028(13) 0.031(12) -0.036(12)
C54 0.072(14) 0.079(14) 0.052(12) -0.003(11) -0.004(10) -0.016(11)
C54' 0.058(14) 0.17(3) 0.066(15) -0.042(17) 0.025(11) -0.045(16)
C55 0.074(14) 0.062(12) 0.060(12) 0.001(10) 0.013(10) -0.017(10)
C55' 0.041(11) 0.15(2) 0.072(15) -0.028(16) 0.011(10) -0.010(13)
C56 0.045(10) 0.074(13) 0.053(11) -0.015(10) 0.009(8) -0.021(9)
C56' 0.044(11) 0.084(15) 0.079(14) -0.011(12) 0.011(10) 0.011(10)
C57 0.14(3) 0.13(2) 0.087(19) -0.023(17) 0.000(17) -0.08(2)
C57' 0.069(18) 0.31(5) 0.13(3) -0.08(3) 0.025(18) -0.10(3)
C61' 0.081(18) 0.10(2) 0.23(4) 0.09(2) 0.06(2) 0.022(15)
C61 0.069(15) 0.11(2) 0.13(2) 0.055(18) 0.000(15) -0.045(15)
C62' 0.13(2) 0.089(18) 0.097(19) -0.004(15) 0.039(17) 0.040(17)
C62 0.104(11) 0.086(10) 0.078(10) 0.002(8) 0.018(8) -0.015(8)
C63 0.12(2) 0.064(14) 0.15(3) 0.038(16) 0.08(2) 0.015(14)
C64 0.11(2) 0.11(2) 0.11(2) -0.001(10) 0.019(10) 0.005(10)
C65 0.16(3) 0.16(3) 0.16(3) -0.002(10) 0.022(11) 0.000(10)
C66 0.14(3) 0.14(3) 0.14(3) -0.001(10) 0.023(10) -0.001(10)
C67 0.16(3) 0.16(3) 0.16(3) 0.002(10) 0.022(11) 0.000(10)
C68 0.21(4) 0.21(4) 0.21(4) 0.004(10) 0.030(12) 0.000(10)
C69 0.20(4) 0.20(4) 0.20(4) -0.001(10) 0.029(11) 0.003(10)
C62" 0.12(2) 0.064(14) 0.15(3) 0.038(16) 0.08(2) 0.015(14)
C63" 0.104(11) 0.086(10) 0.078(10) 0.002(8) 0.018(8) -0.015(8)
C64" 0.078(14) 0.065(13) 0.062(13) -0.005(9) 0.009(9) 0.004(9)
C65" 0.098(17) 0.097(17) 0.091(17) -0.002(10) 0.017(10) 0.002(10)
C66" 0.087(15) 0.080(15) 0.082(15) -0.003(10) 0.021(10) -0.002(10)
C67" 0.107(18) 0.101(18) 0.096(18) 0.010(10) 0.020(10) -0.006(10)
C68" 0.16(3) 0.16(3) 0.16(3) 0.005(10) 0.019(11) 0.000(10)
C69" 0.11(2) 0.11(2) 0.11(2) 0.009(10) 0.013(10) -0.004(10)
C63' 0.15(3) 0.082(17) 0.12(2) -0.014(16) -0.07(2) 0.065(18)
C64' 0.098(11) 0.087(10) 0.094(11) -0.003(8) 0.000(8) -0.002(8)
C65' 0.27(3) 0.28(3) 0.27(3) -0.002(10) 0.036(11) 0.006(10)
C66' 0.122(13) 0.118(13) 0.127(13) -0.009(9) 0.012(9) 0.019(9)
C67' 0.20(2) 0.20(2) 0.20(2) -0.002(10) 0.027(10) 0.001(10)
C68' 0.27(3) 0.27(3) 0.27(3) 0.002(10) 0.036(11) 0.001(10)
C69' 0.19(2) 0.19(2) 0.19(2) 0.004(10) 0.016(10) -0.004(10)
Cl1 0.43(5) 0.22(3) 0.128(18) 0.010(17) 0.03(2) 0.20(3)
Cl2 0.105(16) 0.65(8) 0.17(2) 0.15(3) 0.051(15) 0.02(3)
C70 0.23(5) 0.23(5) 0.23(5) 0.007(10) 0.034(12) 0.005(10)

loop_
_atom_type_symbol
_atom_type_description
_atom_type_scat_dispersion_real
_atom_type_scat_dispersion_imag
_atom_type_scat_source
C C 0.0033 0.0016 'International Tables Vol C Tables 4.2.6.8 and 6.1.1.4'
H H 0.0000 0.0000 'International Tables Vol C Tables 4.2.6.8 and 6.1.1.4'
N N 0.0061 0.0033 'International Tables Vol C Tables 4.2.6.8 and 6.1.1.4'
Si Si 0.0817 0.0704 'International Tables Vol C Tables 4.2.6.8 and 6.1.1.4'
Ir Ir -1.4442 7.9887 'International Tables Vol C Tables 4.2.6.8 and 6.1.1.4'
Cl Cl 0.1484 0.1585 'International Tables Vol C Tables 4.2.6.8 and 6.1.1.4'

loop_
_geom_angle_atom_site_label_1
_geom_angle_atom_site_label_2
_geom_angle_atom_site_label_3
_geom_angle
N2' Ir1' N3' 90.6(5)
N2' Ir1' N1' 89.1(5)
N3' Ir1' N1' 175.4(6)
N2' Ir1' N4' 174.2(6)
N3' Ir1' N4' 89.1(5)
N1' Ir1' N4' 90.8(5)
N2' Ir1' Si1' 93.9(5)
N3' Ir1' Si1' 92.8(4)
N1' Ir1' Si1' 91.8(4)
N4' Ir1' Si1' 91.9(3)
N3 Ir1 N4 89.8(5)
N3 Ir1 N2 89.6(5)
N4 Ir1 N2 177.9(5)
N3 Ir1 N1 172.1(5)
N4 Ir1 N1 89.5(5)
N2 Ir1 N1 90.8(5)
N3 Ir1 Si1 92.6(4)
N4 Ir1 Si1 91.4(4)
N2 Ir1 Si1 90.7(4)
N1 Ir1 Si1 95.3(4)
C63 Si1 C61 109.3(14)
C63 Si1 C62 108.7(13)
C61 Si1 C62 106.5(13)
C63 Si1 Ir1 111.0(7)
C61 Si1 Ir1 110.3(8)
C62 Si1 Ir1 111.0(8)
C62' Si1' C63' 110.2(14)
C62' Si1' C61' 106.6(15)
C63' Si1' C61' 109.5(16)
C62' Si1' Ir1' 110.6(9)
C63' Si1' Ir1' 109.4(8)
C61' Si1' Ir1' 110.6(8)
C1 N1 C4 108.0(13)
C1 N1 Ir1 127.0(11)
C4 N1 Ir1 125.0(11)
C4' N1' C1' 106.8(13)
C4' N1' Ir1' 127.0(10)
C1' N1' Ir1' 126.2(10)
C9 N2 C6 106.6(13)
C9 N2 Ir1 127.6(11)
C6 N2 Ir1 125.5(10)
C6' N2' C9' 103.8(14)
C6' N2' Ir1' 129.1(10)
C9' N2' Ir1' 126.9(11)
C11 N3 C14 108.7(12)
C11 N3 Ir1 125.9(10)
C14 N3 Ir1 125.3(10)
C14' N3' C11' 106.6(13)
C14' N3' Ir1' 127.5(11)
C11' N3' Ir1' 125.9(11)
C16' N4' C19' 106.9(13)
C16' N4' Ir1' 126.2(10)
C19' N4' Ir1' 126.6(11)
C16 N4 C19 106.9(12)
C16 N4 Ir1 127.2(10)
C19 N4 Ir1 125.2(10)
C20' C1' N1' 125.6(14)
C20' C1' C2' 126.4(14)
N1' C1' C2' 108.0(14)
N1 C1 C2 110.4(15)
N1 C1 C20 125.9(15)
C2 C1 C20 123.2(16)
C3' C2' C1' 109.3(14)
C3 C2 C1 107.9(16)
C2' C3' C4' 107.5(15)
C2 C3 C4 105.2(14)
C5' C4' N1' 124.9(15)
C5' C4' C3' 126.2(15)
N1' C4' C3' 108.4(14)
N1 C4 C5 127.8(14)
N1 C4 C3 108.2(14)
C5 C4 C3 123.9(15)
C6 C5 C4 123.5(14)
C6 C5 C21 118.2(15)
C4 C5 C21 117.9(14)
C4' C5' C6' 127.1(16)
C4' C5' C21' 115.7(14)
C6' C5' C21' 117.1(14)
N2 C6 C5 126.6(15)
N2 C6 C7 107.2(14)
C5 C6 C7 125.9(14)
N2' C6' C7' 111.6(15)
N2' C6' C5' 122.0(15)
C7' C6' C5' 125.6(16)
C8 C7 C6 108.7(15)
C8' C7' C6' 107.6(17)
C7 C8 C9 105.9(15)
C7' C8' C9' 108.2(16)
C10' C9' N2' 123.6(15)
C10' C9' C8' 127.8(16)
N2' C9' C8' 108.6(15)
N2 C9 C8 111.6(15)
N2 C9 C10 125.4(15)
C8 C9 C10 122.8(14)
C11' C10' C9' 127.2(15)
C11' C10' C31' 115.3(15)
C9' C10' C31' 117.6(15)
C11 C10 C9 123.8(14)
C11 C10 C31 116.2(14)
C9 C10 C31 119.9(14)
C10 C11 N3 127.0(14)
C10 C11 C12 125.3(15)
N3 C11 C12 107.5(15)
C10' C11' N3' 125.8(15)
C10' C11' C12' 125.4(16)
N3' C11' C12' 108.8(15)
C13' C12' C11' 108.7(15)
C13 C12 C11 107.8(15)
C12' C13' C14' 105.7(15)
C12 C13 C14 108.9(16)
N3' C14' C15' 124.5(15)
N3' C14' C13' 110.1(14)
C15' C14' C13' 125.3(15)
C15 C14 N3 127.9(14)
C15 C14 C13 125.2(15)
N3 C14 C13 106.9(14)
C16' C15' C14' 125.4(16)
C16' C15' C41' 120.3(16)
C14' C15' C41' 114.3(14)
C14 C15 C16 123.8(15)
C14 C15 C41 119.1(14)
C16 C15 C41 117.1(15)
C15' C16' N4' 126.9(16)
C15' C16' C17' 125.0(16)
N4' C16' C17' 108.1(14)
N4 C16 C15 125.5(14)
N4 C16 C17 109.2(14)
C15 C16 C17 125.3(15)
C18' C17' C16' 108.3(15)
C18 C17 C16 108.9(15)
C17 C18 C19 109.2(15)
C17' C18' C19' 107.1(15)
C20 C19 N4 125.7(15)
C20 C19 C18 128.7(16)
N4 C19 C18 105.6(13)
N4' C19' C20' 124.9(14)
N4' C19' C18' 109.5(14)
C20' C19' C18' 125.5(15)
C1' C20' C19' 125.6(14)
C1' C20' C51' 117.2(13)
C19' C20' C51' 117.2(14)
C19 C20 C1 124.5(15)
C19 C20 C51 117.7(15)
C1 C20 C51 117.8(14)
C22 C21 C26 118.5(17)
C22 C21 C5 121.8(16)
C26 C21 C5 119.4(17)
C22' C21' C26' 117.7(19)
C22' C21' C5' 123.5(19)
C26' C21' C5' 118.8(18)
C21' C22' C23' 121(2)
C21 C22 C23 123.2(19)
C24' C23' C22' 129(3)
C24 C23 C22 118(2)
C23 C24 C25 122(2)
C23 C24 C27 121(3)
C25 C24 C27 117(2)
C23' C24' C25' 112(2)
C23' C24' C27' 133(5)
C25' C24' C27' 115(4)
C24 C25 C26 119(2)
C24' C25' C26' 124(3)
C21 C26 C25 120(2)
C21' C26' C25' 115(2)
C36' C31' C32' 118.3(16)
C36' C31' C10' 120.4(16)
C32' C31' C10' 121.3(15)
C36 C31 C32 119.2(17)
C36 C31 C10 124.6(18)
C32 C31 C10 116.0(16)
C33 C32 C31 117.8(18)
C31' C32' C33' 119.6(17)
C34 C33 C32 123.2(19)
C34' C33' C32' 124(2)
C35 C34 C33 116.0(19)
C35 C34 C37 122(2)
C33 C34 C37 122(2)
C35' C34' C33' 116.2(18)
C35' C34' C37' 120(2)
C33' C34' C37' 124(2)
C34 C35 C36 122(2)
C34' C35' C36' 121.9(18)
C31 C36 C35 121(2)
C31' C36' C35' 120.4(18)
C42' C41' C46' 118.3(18)
C42' C41' C15' 120.6(17)
C46' C41' C15' 120.9(17)
C42 C41 C46 115.6(18)
C42 C41 C15 122.9(18)
C46 C41 C15 121.5(17)
C41' C42' C43' 120(2)
C41 C42 C43 120(2)
C44 C43 C42 124(2)
C44' C43' C42' 124(2)
C43 C44 C45 118(2)
C43 C44 C47 121(2)
C45 C44 C47 120(2)
C43' C44' C45' 116.1(19)
C43' C44' C47' 125(3)
C45' C44' C47' 119(3)
C46' C45' C44' 122(2)
C44 C45 C46 119(2)
C45' C46' C41' 119.6(19)
C41 C46 C45 124(2)
C56 C51 C52 116.8(15)
C56 C51 C20 124.7(14)
C52 C51 C20 118.5(15)
C52' C51' C56' 116.7(17)
C52' C51' C20' 122.0(16)
C56' C51' C20' 121.3(16)
C53 C52 C51 120.0(18)
C53' C52' C51' 123(2)
C54 C53 C52 121.2(19)
C52' C53' C54' 120(2)
C53 C54 C55 119.3(19)
C53 C54 C57 121(2)
C55 C54 C57 120(2)
C55' C54' C53' 118(2)
C55' C54' C57' 119(3)
C53' C54' C57' 123(3)
C56 C55 C54 119.5(19)
C54' C55' C56' 122(2)
C51 C56 C55 123.2(17)
C51' C56' C55' 120(2)
C64 C63 Si1 113(3)
C69 C64 C65 106(5)
C69 C64 C63 143(5)
C65 C64 C63 111(5)
C64 C65 C66 132(5)
C67 C66 C65 104(5)
C66 C67 C68 126(7)
C69 C68 C67 106(5)
C64 C69 C68 132(5)
C65" C64" C69" 102(3)
C64" C65" C66" 138(3)
C67" C66" C65" 102(3)
C66" C67" C68" 136(4)
C67" C68" C69" 102(3)
C68" C69" C64" 137(3)
C64' C63' Si1' 118.8(19)
C65' C64' C69' 120(4)
C65' C64' C63' 131(3)
C69' C64' C63' 108(3)
C64' C65' C66' 123(4)
C67' C66' C65' 103(4)
C66' C67' C68' 142(5)
C67' C68' C69' 102(5)
C68' C69' C64' 123(5)
C70 Cl1 Cl2 47.1(10)
C70 Cl2 Cl1 47.0(10)
Cl1 C70 Cl2 85.9(19)

loop_
_geom_bond_atom_site_label_1
_geom_bond_atom_site_label_2
_geom_bond_distance
Ir1' N2' 2.016(14)
Ir1' N3' 2.017(13)
Ir1' N1' 2.022(12)
Ir1' N4' 2.032(13)
Ir1' Si1' 2.334(5)
Ir1 N3 2.023(12)
Ir1 N4 2.028(13)
Ir1 N2 2.037(13)
Ir1 N1 2.050(11)
Ir1 Si1 2.323(5)
Si1 C63 1.85(3)
Si1 C61 1.87(2)
Si1 C62 1.873(10)
Si1' C62' 1.83(2)
Si1' C63' 1.85(2)
Si1' C61' 1.86(2)
N1 C1 1.32(2)
N1 C4 1.36(2)
N1' C4' 1.38(2)
N1' C1' 1.40(2)
N2 C9 1.336(19)
N2 C6 1.375(19)
N2' C6' 1.37(2)
N2' C9' 1.40(2)
N3 C11 1.39(2)
N3 C14 1.387(19)
N3' C14' 1.37(2)
N3' C11' 1.39(2)
N4' C16' 1.37(2)
N4' C19' 1.394(19)
N4 C16 1.369(19)
N4 C19 1.43(2)
C1' C20' 1.40(2)
C1' C2' 1.42(2)
C1 C2 1.40(2)
C1 C20 1.43(2)
C2' C3' 1.33(2)
C2 C3 1.36(2)
C3' C4' 1.44(2)
C3 C4 1.45(2)
C4' C5' 1.36(2)
C4 C5 1.41(2)
C5 C6 1.40(2)
C5 C21 1.52(2)
C5' C6' 1.42(2)
C5' C21' 1.51(2)
C6 C7 1.45(2)
C6' C7' 1.40(2)
C7 C8 1.32(2)
C7' C8' 1.31(2)
C8 C9 1.42(2)
C8' C9' 1.43(2)
C9' C10' 1.39(2)
C9 C10 1.43(2)
C10' C11' 1.36(2)
C10' C31' 1.53(2)
C10 C11 1.38(2)
C10 C31 1.51(2)
C11 C12 1.45(2)
C11' C12' 1.43(2)
C12' C13' 1.36(3)
C12 C13 1.34(3)
C13' C14' 1.45(2)
C13 C14 1.45(2)
C14' C15' 1.41(2)
C14 C15 1.37(2)
C15' C16' 1.34(2)
C15' C41' 1.52(2)
C15 C16 1.40(2)
C15 C41 1.47(2)
C16' C17' 1.44(2)
C16 C17 1.43(2)
C17' C18' 1.35(2)
C17 C18 1.30(2)
C18 C19 1.47(2)
C18' C19' 1.41(2)
C19 C20 1.34(2)
C19' C20' 1.40(2)
C20' C51' 1.50(2)
C20 C51 1.51(2)
C21 C22 1.35(2)
C21 C26 1.37(2)
C21' C22' 1.31(3)
C21' C26' 1.43(3)
C22' C23' 1.39(3)
C22 C23 1.39(3)
C23' C24' 1.22(4)
C23 C24 1.34(3)
C24 C25 1.37(3)
C24 C27 1.59(3)
C24' C25' 1.43(5)
C24' C27' 1.47(3)
C25 C26 1.42(3)
C25' C26' 1.44(3)
C31' C36' 1.36(2)
C31' C32' 1.37(2)
C31 C36 1.30(3)
C31 C32 1.42(3)
C32 C33 1.40(3)
C32' C33' 1.38(3)
C33 C34 1.38(3)
C33' C34' 1.37(3)
C34 C35 1.34(3)
C34 C37 1.52(3)
C34' C35' 1.35(3)
C34' C37' 1.48(3)
C35 C36 1.42(3)
C35' C36' 1.41(3)
C41' C42' 1.35(3)
C41' C46' 1.39(2)
C41 C42 1.37(3)
C41 C46 1.38(3)
C42' C43' 1.40(3)
C42 C43 1.41(3)
C43 C44 1.33(3)
C43' C44' 1.30(3)
C44 C45 1.36(3)
C44 C47 1.53(3)
C44' C45' 1.41(3)
C44' C47' 1.52(3)
C45' C46' 1.37(3)
C45 C46 1.41(3)
C51 C56 1.35(2)
C51 C52 1.39(2)
C51' C52' 1.38(2)
C51' C56' 1.39(2)
C52 C53 1.39(3)
C52' C53' 1.36(3)
C53 C54 1.34(3)
C53' C54' 1.39(4)
C54 C55 1.37(3)
C54 C57 1.51(3)
C54' C55' 1.35(4)
C54' C57' 1.53(3)
C55 C56 1.36(3)
C55' C56' 1.41(3)
C63 C64 1.61(5)
C64 C69 1.382(10)
C64 C65 1.385(10)
C65 C66 1.388(10)
C66 C67 1.380(10)
C67 C68 1.386(10)
C68 C69 1.383(10)
C64" C65" 1.375(10)
C64" C69" 1.380(10)
C65" C66" 1.381(10)
C66" C67" 1.377(10)
C67" C68" 1.378(10)
C68" C69" 1.380(10)
C63' C64' 1.49(3)
C64' C65' 1.381(10)
C64' C69' 1.381(10)
C65' C66' 1.382(10)
C66' C67' 1.376(10)
C67' C68' 1.378(10)
C68' C69' 1.379(10)
Cl1 C70 1.790(10)
Cl1 Cl2 2.44(4)
Cl2 C70 1.793(11)
